data_2017036
loop_
_publ_author_name
'Gao, Xiao-Li'
'Lu, Li-Ping'
'Zhu, Miao-Li'

_publ_section_title
;
 The crucial role of C---H&#x00B7;&#x00B7;&#x00B7;O and
 C=O&#x00B7;&#x00B7;&#x00B7;\p interactions in the building of
 three-dimensional structures of dicarboxylic acid--biimidazole
 compounds
;
_journal_coeditor_code FG3076
_journal_issue 4
_journal_name_full 'Acta Crystallographica Section C'
_journal_page_first o123
_journal_page_last o127
_journal_paper_doi 10.1107/S0108270109005836
_journal_volume 65
_journal_year 2009
_chemical_formula_iupac 'C6 H6 N4, C4 H6 O4'
_chemical_formula_moiety 'C6 H6 N4, C4 H6 O4'
_chemical_formula_sum 'C10 H12 N4 O4'
_chemical_formula_weight 252.24
_chemical_name_systematic
;
2,2'-bi(1<i>H</i>-imidazole) succinic acid
;
_space_group_IT_number 14
_symmetry_cell_setting monoclinic
_symmetry_space_group_name_Hall '-P 2ybc'
_symmetry_space_group_name_H-M 'P 1 21/c 1'
_atom_sites_solution_hydrogens geom
_atom_sites_solution_primary direct
_atom_sites_solution_secondary difmap
_audit_creation_method SHELXL-97
_cell_angle_alpha 90.00
_cell_angle_beta 94.839(8)
_cell_angle_gamma 90.00
_cell_formula_units_Z 2
_cell_length_a 4.906(3)
_cell_length_b 13.887(8)
_cell_length_c 8.468(5)
_cell_measurement_reflns_used 903
_cell_measurement_temperature 298(2)
_cell_measurement_theta_max 23.3
_cell_measurement_theta_min 2.82
_cell_volume 574.9(6)
_computing_cell_refinement 'SAINT (Bruker, 2000)'
_computing_data_collection 'SMART (Bruker, 2000)'
_computing_data_reduction 'SAINT (Bruker, 2000)'
_computing_molecular_graphics 'SHELXTL/PC (Version 6.10; Sheldrick, 2008)'
_computing_publication_material
;
SHELXTL/PC (Version 6.10; Sheldrick, 2008) and Ortep3 (Farrugia,
1997)
;
_computing_structure_refinement 'SHELXL97 (Sheldrick, 2008)'
_computing_structure_solution 'SHELXS97 (Sheldrick, 2008)'
_diffrn_ambient_temperature 298(2)
_diffrn_measured_fraction_theta_full 0.992
_diffrn_measured_fraction_theta_max 0.992
_diffrn_measurement_device_type 'SMART 1K CCD area detector'
_diffrn_measurement_method \w
_diffrn_radiation_monochromator graphite
_diffrn_radiation_source 'fine-focus sealed tube'
_diffrn_radiation_type MoK\a
_diffrn_radiation_wavelength 0.71073
_diffrn_reflns_av_R_equivalents 0.0260
_diffrn_reflns_av_sigmaI/netI 0.0330
_diffrn_reflns_limit_h_max 3
_diffrn_reflns_limit_h_min -5
_diffrn_reflns_limit_k_max 16
_diffrn_reflns_limit_k_min -15
_diffrn_reflns_limit_l_max 10
_diffrn_reflns_limit_l_min -9
_diffrn_reflns_number 2390
_diffrn_reflns_theta_full 25.49
_diffrn_reflns_theta_max 25.49
_diffrn_reflns_theta_min 2.82
_diffrn_standards_number 0
_exptl_absorpt_coefficient_mu 0.115
_exptl_absorpt_correction_T_max 0.9696
_exptl_absorpt_correction_T_min 0.8450
_exptl_absorpt_correction_type multi-scan
_exptl_absorpt_process_details '(SADABS; Sheldrick, 2000)'
_exptl_crystal_colour colorless
_exptl_crystal_density_diffrn 1.457
_exptl_crystal_density_method 'not measured'
_exptl_crystal_description block
_exptl_crystal_F_000 264
_exptl_crystal_size_max 0.30
_exptl_crystal_size_mid 0.30
_exptl_crystal_size_min 0.27
_refine_diff_density_max 0.190
_refine_diff_density_min -0.151
_refine_ls_extinction_method none
_refine_ls_goodness_of_fit_ref 1.052
_refine_ls_hydrogen_treatment constr
_refine_ls_matrix_type full
_refine_ls_number_parameters 82
_refine_ls_number_reflns 1055
_refine_ls_number_restraints 0
_refine_ls_restrained_S_all 1.052
_refine_ls_R_factor_all 0.0557
_refine_ls_R_factor_gt 0.0455
_refine_ls_shift/su_max 0.000
_refine_ls_shift/su_mean 0.000
_refine_ls_structure_factor_coef Fsqd
_refine_ls_weighting_details 'calc w=1/[\s^2^(Fo^2^)+(0.0540P)^2^+0.1478P] where P=(Fo^2^+2Fc^2^)/3'
_refine_ls_weighting_scheme calc
_refine_ls_wR_factor_gt 0.1120
_refine_ls_wR_factor_ref 0.1174
_reflns_number_gt 868
_reflns_number_total 1055
_reflns_threshold_expression I>2\s(I)
_cod_data_source_file fg3076.cif
_cod_data_source_block II
_cod_depositor_comments
;
The following automatic conversions were performed:
'_symmetry_cell_setting' value 'Monoclinic' changed to 'monoclinic'
according to '/home/saulius/struct/CIF-dictionaries/cif_core.dic'
dictionary named 'cif_core.dic' version 2.4.1 from
2010-06-29.

'_geom_hbond_publ_flag' value 'Y' changed to 'y' according to
'/home/saulius/struct/CIF-dictionaries/cif_core.dic' dictionary named
'cif_core.dic' version 2.4.1 from 2010-06-29 (3 times).

Automatic conversion script
Id: cif_fix_enum 1527 2010-12-29 10:47:43Z saulius 

The following automatic conversions were performed:

'_symmetry_cell_setting' value 'Monoclinic' changed to 'monoclinic'
according to /home/saulius/struct/CIF-dictionaries/cif_core.dic
dictionary named 'cif_core.dic' version 2.4.1 from
2010-06-29.

'_geom_hbond_publ_flag' value 'Y' changed to 'y'
according to /home/saulius/struct/CIF-dictionaries/cif_core.dic
dictionary named 'cif_core.dic' version 2.4.1 from 2010-06-29 (3
times).

Automatic conversion script
Id: cif_fix_values 1715 2011-07-08 13:25:40Z adriana 
;
_cod_original_sg_symbol_H-M 'P 21/c'
_cod_database_code 2017036
_cod_database_fobs_code 2017036

loop_
_symmetry_equiv_pos_as_xyz
'x, y, z'
'-x, y+1/2, -z+1/2'
'-x, -y, -z'
'x, -y-1/2, z-1/2'

loop_
_atom_site_type_symbol
_atom_site_label
_atom_site_fract_x
_atom_site_fract_y
_atom_site_fract_z
_atom_site_U_iso_or_equiv
_atom_site_adp_type
_atom_site_calc_flag
_atom_site_refinement_flags
_atom_site_occupancy
_atom_site_disorder_assembly
_atom_site_disorder_group
N N1 0.7906(3) 0.39353(12) 0.44355(19) 0.0466(5) Uani d . 1 . .
N N2 1.1535(3) 0.39751(11) 0.61309(19) 0.0447(5) Uani d . 1 . .
H H2B 1.2933 0.4191 0.6704 0.054 Uiso d R 1 . .
C C1 0.9846(3) 0.44912(13) 0.5131(2) 0.0390(5) Uani d . 1 . .
C C2 0.8420(4) 0.30310(15) 0.5024(3) 0.0569(6) Uani d . 1 . .
H H2A 0.7393 0.2486 0.4740 0.068 Uiso calc R 1 . .
C C3 1.0633(4) 0.30485(15) 0.6073(3) 0.0557(6) Uani d . 1 . .
H H3 1.1398 0.2529 0.6646 0.067 Uiso calc R 1 . .
O O1 0.4082(3) 0.54988(10) 0.17524(16) 0.0513(4) Uani d . 1 . .
O O2 0.3784(3) 0.39482(10) 0.23405(17) 0.0573(5) Uani d . 1 . .
H H2 0.5124 0.4025 0.3028 0.086 Uiso d R 1 . .
C C4 0.2966(4) 0.47178(14) 0.1573(2) 0.0401(5) Uani d . 1 . .
C C5 0.0499(4) 0.45539(14) 0.0442(2) 0.0425(5) Uani d . 1 . .
H H5A -0.0967 0.4305 0.1026 0.051 Uiso calc R 1 . .
H H5B 0.0929 0.4067 -0.0321 0.051 Uiso calc R 1 . .

loop_
_atom_site_aniso_label
_atom_site_aniso_U_11
_atom_site_aniso_U_22
_atom_site_aniso_U_33
_atom_site_aniso_U_12
_atom_site_aniso_U_13
_atom_site_aniso_U_23
N1 0.0446(10) 0.0426(10) 0.0494(10) -0.0011(7) -0.0151(8) 0.0019(7)
N2 0.0421(9) 0.0427(10) 0.0460(9) 0.0028(7) -0.0160(7) 0.0019(7)
C1 0.0364(10) 0.0419(10) 0.0371(10) 0.0029(8) -0.0068(8) 0.0017(8)
C2 0.0585(13) 0.0397(12) 0.0678(14) -0.0041(9) -0.0214(11) 0.0030(10)
C3 0.0614(13) 0.0385(11) 0.0630(13) 0.0026(9) -0.0202(10) 0.0072(10)
O1 0.0479(9) 0.0457(9) 0.0559(9) -0.0044(6) -0.0222(7) -0.0007(7)
O2 0.0549(9) 0.0490(9) 0.0620(9) -0.0050(6) -0.0301(7) 0.0089(7)
C4 0.0361(10) 0.0440(11) 0.0388(10) 0.0009(8) -0.0047(8) -0.0006(8)
C5 0.0389(10) 0.0453(11) 0.0412(10) -0.0030(8) -0.0097(8) 0.0009(8)

loop_
_atom_type_symbol
_atom_type_description
_atom_type_scat_dispersion_real
_atom_type_scat_dispersion_imag
_atom_type_scat_source
C C 0.0033 0.0016 'International Tables Vol C Tables 4.2.6.8 and 6.1.1.4'
H H 0.0000 0.0000 'International Tables Vol C Tables 4.2.6.8 and 6.1.1.4'
N N 0.0061 0.0033 'International Tables Vol C Tables 4.2.6.8 and 6.1.1.4'
O O 0.0106 0.0060 'International Tables Vol C Tables 4.2.6.8 and 6.1.1.4'

loop_
_geom_angle_atom_site_label_1
_geom_angle_atom_site_label_2
_geom_angle_atom_site_label_3
_geom_angle_site_symmetry_1
_geom_angle_site_symmetry_3
_geom_angle
_geom_angle_publ_flag
C1 N1 C2 . . 105.66(15) ?
C1 N2 C3 . . 107.51(16) ?
C1 N2 H2B . . 126.2 ?
C3 N2 H2B . . 126.3 ?
N1 C1 N2 . . 110.60(17) ?
N1 C1 C1 . 3_766 125.76(19) ?
N2 C1 C1 . 3_766 123.6(2) ?
C3 C2 N1 . . 109.78(18) ?
C3 C2 H2A . . 125.1 ?
N1 C2 H2A . . 125.1 ?
C2 C3 N2 . . 106.44(17) ?
C2 C3 H3 . . 126.8 ?
N2 C3 H3 . . 126.8 ?
C4 O2 H2 . . 115.5 ?
O1 C4 O2 . . 123.67(17) ?
O1 C4 C5 . . 123.09(17) ?
O2 C4 C5 . . 113.24(16) ?
C4 C5 C5 . 3_565 113.81(19) ?
C4 C5 H5A . . 108.8 ?
C5 C5 H5A 3_565 . 108.8 ?
C4 C5 H5B . . 108.8 ?
C5 C5 H5B 3_565 . 108.8 ?
H5A C5 H5B . . 107.7 ?

loop_
_geom_bond_atom_site_label_1
_geom_bond_atom_site_label_2
_geom_bond_site_symmetry_2
_geom_bond_distance
_geom_bond_publ_flag
N1 C1 . 1.324(2) ?
N1 C2 . 1.366(3) ?
N2 C1 . 1.341(2) ?
N2 C3 . 1.360(3) ?
N2 H2B . 0.8603 ?
C1 C1 3_766 1.440(4) ?
C2 C3 . 1.344(3) ?
C2 H2A . 0.9300 ?
C3 H3 . 0.9300 ?
O1 C4 . 1.219(2) ?
O2 C4 . 1.297(2) ?
O2 H2 . 0.8475 ?
C4 C5 . 1.497(3) ?
C5 C5 3_565 1.507(4) ?
C5 H5A . 0.9700 ?
C5 H5B . 0.9700 ?

loop_
_geom_hbond_atom_site_label_D
_geom_hbond_atom_site_label_H
_geom_hbond_atom_site_label_A
_geom_hbond_site_symmetry_A
_geom_hbond_distance_DH
_geom_hbond_distance_HA
_geom_hbond_distance_DA
_geom_hbond_angle_DHA
_geom_hbond_publ_flag
O2 H2 N1 . 0.85 1.74 2.575(2) 169 y
N2 H2B O1 3_766 0.86 1.93 2.779(2) 170 y
C3 H3 O2 4_666 0.93 2.41 3.309(3) 162 y
C4 O1 Cg1 3_666 1.219(2) 3.373(3) 3.720(3) 97 y

loop_
_geom_torsion_atom_site_label_1
_geom_torsion_atom_site_label_2
_geom_torsion_atom_site_label_3
_geom_torsion_atom_site_label_4
_geom_torsion_site_symmetry_1
_geom_torsion_site_symmetry_2
_geom_torsion_site_symmetry_3
_geom_torsion_site_symmetry_4
_geom_torsion
_geom_torsion_publ_flag
C2 N1 C1 N2 . . . . -0.4(2) ?
C2 N1 C1 C1 . . . 3_766 179.5(2) ?
C3 N2 C1 N1 . . . . 0.0(2) ?
C3 N2 C1 C1 . . . 3_766 -179.9(2) ?
C1 N1 C2 C3 . . . . 0.6(3) ?
N1 C2 C3 N2 . . . . -0.6(3) ?
C1 N2 C3 C2 . . . . 0.4(2) ?
O1 C4 C5 C5 . . . 3_565 -0.6(3) ?
O2 C4 C5 C5 . . . 3_565 179.2(2) ?
